data_4101158
_journal_name_full 'Journal of the American Chemical Society'
_journal_year 2006
_chemical_formula_sum 'C22 H30 N2 O2 S'
_chemical_formula_weight 386.54
_space_group_IT_number 4
_symmetry_cell_setting monoclinic
_symmetry_space_group_name_Hall 'P 2yb'
_symmetry_space_group_name_H-M 'P 1 21 1'
_cell_angle_alpha 90.00
_cell_angle_beta 96.176(9)
_cell_angle_gamma 90.00
_cell_formula_units_Z 4
_cell_length_a 6.435(2)
_cell_length_b 12.833(5)
_cell_length_c 25.451(9)
_cell_measurement_temperature 193(2)
_cell_volume 2089.7(13)
_diffrn_ambient_temperature 193(2)
_exptl_crystal_density_diffrn 1.229
_exptl_crystal_density_meas 0
_cod_depositor_comments
;
The following automatic conversions were performed:
'_symmetry_cell_setting' value 'Monoclinic' changed to 'monoclinic'
according to '/home/saulius/struct/CIF-dictionaries/cif_core.dic'
dictionary named 'cif_core.dic' version 2.4.1 from 2010-06-29.

Automatic conversion script
Id: cif_fix_enum 1527 2010-12-29 10:47:43Z saulius 
;
_cod_original_sg_symbol_H-M 'P 21'
_cod_database_code 4101158

loop_
_symmetry_equiv_pos_as_xyz
'x, y, z'
'-x, y+1/2, -z'

loop_
_atom_site_label
_atom_site_type_symbol
_atom_site_fract_x
_atom_site_fract_y
_atom_site_fract_z
_atom_site_U_iso_or_equiv
_atom_site_adp_type
_atom_site_occupancy
_atom_site_symmetry_multiplicity
_atom_site_calc_flag
_atom_site_refinement_flags
_atom_site_disorder_assembly
_atom_site_disorder_group
S2 S 0.2106(5) 0.4988(3) 0.79219(10) 0.0502(9) Uani 1 1 d . . .
O3 O 0.3500(13) 0.5769(7) 0.8127(3) 0.063(2) Uani 1 1 d . . .
O4 O 0.0288(13) 0.4756(7) 0.8156(3) 0.062(2) Uani 1 1 d . . .
N3 N 0.0244(14) 0.4620(7) 0.6993(4) 0.048(3) Uani 1 1 d . . .
N4 N 0.1451(15) 0.5331(7) 0.7319(3) 0.049(3) Uani 1 1 d . . .
H4 H 0.1830 0.5937 0.7198 0.059 Uiso 1 1 calc R . .
C23 C -0.1227(17) 0.4276(8) 0.6074(4) 0.037(3) Uani 1 1 d . . .
C24 C 0.015(2) 0.4078(11) 0.5620(4) 0.066(4) Uani 1 1 d . . .
H24 H 0.0671 0.4767 0.5506 0.079 Uiso 1 1 calc R . .
C25 C -0.118(2) 0.3591(9) 0.5146(4) 0.050(3) Uani 1 1 d . . .
H25 H -0.2319 0.4111 0.5050 0.059 Uiso 1 1 calc R . .
C26 C -0.011(3) 0.3428(15) 0.4610(5) 0.093(6) Uani 1 1 d . . .
C27 C -0.182(2) 0.3065(11) 0.4193(5) 0.070(4) Uani 1 1 d . . .
H27A H -0.2827 0.3638 0.4107 0.084 Uiso 1 1 calc R . .
H27B H -0.1198 0.2873 0.3867 0.084 Uiso 1 1 calc R . .
C28 C -0.2926(18) 0.2145(10) 0.4391(4) 0.052(3) Uani 1 1 d . . .
H28 H -0.3565 0.1671 0.4136 0.063 Uiso 1 1 calc R . .
C29 C -0.308(2) 0.1940(11) 0.4899(6) 0.072(4) Uani 1 1 d . . .
H29 H -0.3731 0.1310 0.4991 0.086 Uiso 1 1 calc R . .
C30 C -0.2274(17) 0.2673(10) 0.5325(4) 0.046(3) Uani 1 1 d . . .
C31 C -0.259(2) 0.2515(9) 0.5814(4) 0.055(4) Uani 1 1 d . . .
H31 H -0.3299 0.1893 0.5892 0.066 Uiso 1 1 calc R . .
C32 C -0.194(2) 0.3236(9) 0.6267(4) 0.053(3) Uani 1 1 d . . .
H32A H -0.0790 0.2912 0.6500 0.064 Uiso 1 1 calc R . .
H32B H -0.3133 0.3344 0.6476 0.064 Uiso 1 1 calc R . .
C33 C -0.312(3) 0.4889(13) 0.5885(6) 0.103(6) Uani 1 1 d . . .
H33A H -0.3832 0.5104 0.6188 0.154 Uiso 1 1 calc R . .
H33B H -0.4058 0.4460 0.5647 0.154 Uiso 1 1 calc R . .
H33C H -0.2704 0.5508 0.5696 0.154 Uiso 1 1 calc R . .
C34 C 0.0008(19) 0.4887(10) 0.6487(3) 0.048(3) Uani 1 1 d . . .
H34 H 0.0670 0.5506 0.6386 0.058 Uiso 1 1 calc R . .
C35 C 0.203(2) 0.344(2) 0.5846(7) 0.158(12) Uani 1 1 d . . .
H35A H 0.1586 0.2727 0.5911 0.237 Uiso 1 1 calc R . .
H35B H 0.2632 0.3755 0.6180 0.237 Uiso 1 1 calc R . .
H35C H 0.3077 0.3435 0.5595 0.237 Uiso 1 1 calc R . .
C36 C 0.164(2) 0.259(2) 0.4676(7) 0.149(11) Uani 1 1 d . . .
H36A H 0.1243 0.2033 0.4910 0.224 Uiso 1 1 calc R . .
H36B H 0.2954 0.2906 0.4828 0.224 Uiso 1 1 calc R . .
H36C H 0.1834 0.2289 0.4329 0.224 Uiso 1 1 calc R . .
C37 C 0.071(5) 0.444(2) 0.4450(6) 0.208(18) Uani 1 1 d . . .
H37A H -0.0009 0.5002 0.4617 0.312 Uiso 1 1 calc R . .
H37B H 0.0464 0.4506 0.4065 0.312 Uiso 1 1 calc R . .
H37C H 0.2211 0.4474 0.4562 0.312 Uiso 1 1 calc R . .
C38 C 0.357(2) 0.3833(10) 0.7911(5) 0.051(3) Uani 1 1 d . . .
C39 C 0.545(2) 0.3829(13) 0.7690(5) 0.065(4) Uani 1 1 d . . .
H39 H 0.5941 0.4450 0.7543 0.078 Uiso 1 1 calc R . .
C40 C 0.660(2) 0.2912(11) 0.7685(4) 0.056(4) Uani 1 1 d . . .
H40 H 0.7872 0.2901 0.7525 0.068 Uiso 1 1 calc R . .
C41 C 0.589(3) 0.2005(11) 0.7917(5) 0.071(4) Uani 1 1 d . . .
C42 C 0.391(3) 0.2122(14) 0.8135(4) 0.077(5) Uani 1 1 d . . .
H42 H 0.3406 0.1513 0.8292 0.092 Uiso 1 1 calc R . .
C43 C 0.271(2) 0.2956(11) 0.8147(4) 0.060(4) Uani 1 1 d . . .
H43 H 0.1423 0.2966 0.8297 0.072 Uiso 1 1 calc R . .
C44 C 0.721(4) 0.1048(14) 0.7978(6) 0.116(7) Uani 1 1 d . . .
H44A H 0.7379 0.0760 0.7628 0.174 Uiso 1 1 calc R . .
H44B H 0.6535 0.0531 0.8186 0.174 Uiso 1 1 calc R . .
H44C H 0.8586 0.1225 0.8159 0.174 Uiso 1 1 calc R . .
S1 S 0.3447(5) 0.2126(2) 0.28854(10) 0.0443(8) Uani 1 1 d . . .
O1 O 0.4851(12) 0.1307(6) 0.3077(2) 0.042(2) Uani 1 1 d . . .
O2 O 0.1599(12) 0.2325(8) 0.3112(4) 0.072(3) Uani 1 1 d . . .
N1 N 0.1733(16) 0.2593(8) 0.1959(3) 0.049(3) Uani 1 1 d . . .
N2 N 0.2881(15) 0.1841(7) 0.2254(4) 0.048(3) Uani 1 1 d . . .
H2 H 0.3279 0.1256 0.2114 0.057 Uiso 1 1 calc R . .
C1 C 0.091(2) 0.3248(10) 0.1066(5) 0.055(3) Uani 1 1 d . . .
C2 C 0.001(2) 0.2650(9) 0.0555(4) 0.051(3) Uani 1 1 d . . .
H2 H 0.1185 0.2241 0.0430 0.061 Uiso 1 1 calc R . .
C3 C -0.081(2) 0.3377(10) 0.0111(4) 0.052(3) Uani 1 1 d . . .
H3 H 0.0482 0.3735 0.0021 0.062 Uiso 1 1 calc R . .
C4 C -0.172(2) 0.2941(13) -0.0415(5) 0.077(5) Uani 1 1 d . . .
C5 C -0.210(2) 0.3866(12) -0.0796(5) 0.073(4) Uani 1 1 d . . .
H5A H -0.0741 0.4106 -0.0897 0.087 Uiso 1 1 calc R . .
H5B H -0.2944 0.3619 -0.1121 0.087 Uiso 1 1 calc R . .
C6 C -0.318(2) 0.4761(12) -0.0585(6) 0.081(5) Uani 1 1 d . . .
H6 H -0.3859 0.5247 -0.0828 0.097 Uiso 1 1 calc R . .
C7 C -0.325(2) 0.4923(12) -0.0071(5) 0.070(4) Uani 1 1 d . . .
H7 H -0.4087 0.5472 0.0043 0.084 Uiso 1 1 calc R . .
C8 C -0.2075(18) 0.4272(9) 0.0313(4) 0.046(3) Uani 1 1 d . . .
C9 C -0.2111(18) 0.4482(10) 0.0836(5) 0.052(3) Uani 1 1 d . . .
H9 H -0.2974 0.5033 0.0937 0.062 Uiso 1 1 calc R . .
C10 C -0.0813(19) 0.3864(9) 0.1268(4) 0.047(3) Uani 1 1 d . . .
H10A H -0.0200 0.4353 0.1543 0.057 Uiso 1 1 calc R . .
H10B H -0.1746 0.3382 0.1436 0.057 Uiso 1 1 calc R . .
C11 C 0.270(2) 0.3945(12) 0.0904(5) 0.073(4) Uani 1 1 d . . .
H11A H 0.3382 0.4298 0.1217 0.109 Uiso 1 1 calc R . .
H11B H 0.2121 0.4465 0.0646 0.109 Uiso 1 1 calc R . .
H11C H 0.3719 0.3512 0.0746 0.109 Uiso 1 1 calc R . .
C12 C 0.185(2) 0.2482(11) 0.1493(6) 0.067(4) Uani 1 1 d . . .
H12 H 0.2566 0.1887 0.1383 0.081 Uiso 1 1 calc R . .
C13 C -0.165(2) 0.1853(10) 0.0715(5) 0.066(4) Uani 1 1 d . . .
H13A H -0.2987 0.2211 0.0733 0.099 Uiso 1 1 calc R . .
H13B H -0.1175 0.1553 0.1061 0.099 Uiso 1 1 calc R . .
H13C H -0.1835 0.1296 0.0451 0.099 Uiso 1 1 calc R . .
C14 C -0.387(2) 0.2521(13) -0.0401(5) 0.090(5) Uani 1 1 d . . .
H14A H -0.4800 0.2820 -0.0694 0.135 Uiso 1 1 calc R . .
H14B H -0.4385 0.2707 -0.0065 0.135 Uiso 1 1 calc R . .
H14C H -0.3848 0.1761 -0.0437 0.135 Uiso 1 1 calc R . .
C15 C -0.028(3) 0.2224(14) -0.0626(5) 0.096(5) Uani 1 1 d . . .
H15A H 0.1144 0.2498 -0.0563 0.144 Uiso 1 1 calc R . .
H15B H -0.0665 0.2142 -0.1007 0.144 Uiso 1 1 calc R . .
H15C H -0.0355 0.1546 -0.0452 0.144 Uiso 1 1 calc R . .
C16 C 0.492(2) 0.3309(8) 0.2920(4) 0.043(3) Uani 1 1 d . . .
C17 C 0.6754(19) 0.3363(10) 0.2723(5) 0.050(3) Uani 1 1 d . . .
H17 H 0.7230 0.2785 0.2536 0.060 Uiso 1 1 calc R . .
C18 C 0.795(2) 0.4235(12) 0.2787(5) 0.061(4) Uani 1 1 d . . .
H18 H 0.9264 0.4243 0.2650 0.073 Uiso 1 1 calc R . .
C19 C 0.734(3) 0.5104(12) 0.3042(6) 0.078(5) Uani 1 1 d . . .
C20 C 0.534(3) 0.5059(12) 0.3233(6) 0.090(6) Uani 1 1 d . . .
H20 H 0.4805 0.5648 0.3401 0.108 Uiso 1 1 calc R . .
C21 C 0.416(2) 0.4143(11) 0.3171(6) 0.070(4) Uani 1 1 d . . .
H21 H 0.2838 0.4102 0.3303 0.084 Uiso 1 1 calc R . .
C22 C 0.850(3) 0.6101(13) 0.3119(7) 0.111(6) Uani 1 1 d . . .
H22A H 0.9942 0.6001 0.3036 0.166 Uiso 1 1 calc R . .
H22B H 0.8518 0.6327 0.3487 0.166 Uiso 1 1 calc R . .
H22C H 0.7820 0.6634 0.2884 0.166 Uiso 1 1 calc R . .

loop_
_atom_site_aniso_label
_atom_site_aniso_U_11
_atom_site_aniso_U_22
_atom_site_aniso_U_33
_atom_site_aniso_U_23
_atom_site_aniso_U_13
_atom_site_aniso_U_12
S2 0.0534(19) 0.059(2) 0.0367(16) -0.0035(15) -0.0009(14) -0.0057(18)
O3 0.060(5) 0.074(7) 0.051(5) -0.003(4) -0.009(4) -0.019(5)
O4 0.071(6) 0.078(7) 0.040(5) -0.001(4) 0.019(4) -0.024(5)
N3 0.041(5) 0.038(6) 0.062(7) -0.007(5) -0.010(5) -0.007(4)
N4 0.083(7) 0.045(7) 0.020(5) 0.009(4) 0.007(5) -0.016(5)
C23 0.064(8) 0.025(7) 0.022(5) 0.000(5) 0.006(5) 0.005(6)
C24 0.083(10) 0.078(11) 0.036(7) 0.000(6) 0.008(6) -0.036(8)
C25 0.088(9) 0.027(7) 0.035(6) -0.002(5) 0.012(6) -0.019(7)
C26 0.133(15) 0.115(15) 0.032(8) -0.012(8) 0.015(8) -0.067(13)
C27 0.107(12) 0.064(11) 0.042(8) -0.020(6) 0.019(7) -0.018(9)
C28 0.066(8) 0.053(8) 0.035(7) -0.012(6) -0.006(5) -0.010(7)
C29 0.079(10) 0.046(10) 0.083(11) -0.038(7) -0.016(8) -0.017(7)
C30 0.052(7) 0.060(9) 0.025(6) -0.008(5) -0.006(5) 0.007(6)
C31 0.096(10) 0.027(8) 0.041(7) 0.002(5) 0.002(6) -0.030(7)
C32 0.081(9) 0.049(9) 0.029(6) 0.014(6) 0.003(6) -0.011(7)
C33 0.141(15) 0.069(11) 0.086(11) -0.041(9) -0.047(10) 0.043(11)
C34 0.087(8) 0.046(8) 0.011(5) 0.010(5) 0.002(5) -0.006(7)
C35 0.030(8) 0.30(3) 0.133(16) -0.157(19) -0.028(9) 0.034(13)
C36 0.058(10) 0.28(3) 0.117(15) -0.119(17) 0.019(10) 0.023(15)
C37 0.31(4) 0.28(3) 0.047(10) -0.077(15) 0.078(16) -0.21(3)
C38 0.059(8) 0.049(9) 0.039(7) 0.001(6) -0.020(6) -0.007(7)
C39 0.082(11) 0.078(12) 0.035(7) 0.016(7) 0.006(7) -0.005(9)
C40 0.073(9) 0.070(11) 0.026(6) -0.004(6) 0.007(6) 0.002(8)
C41 0.119(13) 0.036(9) 0.053(8) -0.001(7) -0.015(8) -0.010(9)
C42 0.128(14) 0.062(11) 0.037(7) 0.019(7) -0.004(8) -0.052(11)
C43 0.094(11) 0.050(10) 0.034(7) 0.026(6) -0.005(7) 0.009(9)
C44 0.19(2) 0.070(13) 0.081(12) -0.006(9) 0.002(12) 0.053(13)
S1 0.0517(19) 0.052(2) 0.0291(15) -0.0003(14) 0.0052(13) 0.0000(17)
O1 0.063(5) 0.048(5) 0.016(4) 0.009(3) 0.003(3) -0.004(4)
O2 0.036(5) 0.073(8) 0.102(7) -0.001(5) -0.010(5) -0.012(5)
N1 0.079(7) 0.058(7) 0.011(5) 0.001(4) 0.006(5) 0.007(6)
N2 0.063(6) 0.020(6) 0.055(6) 0.000(4) -0.017(5) -0.007(5)
C1 0.060(8) 0.042(8) 0.065(8) -0.006(6) 0.013(7) 0.000(7)
C2 0.080(9) 0.030(7) 0.043(7) 0.016(5) 0.008(6) 0.011(7)
C3 0.072(9) 0.046(9) 0.039(7) -0.007(6) 0.014(6) -0.012(7)
C4 0.083(10) 0.102(13) 0.046(8) -0.019(8) 0.009(7) -0.015(10)
C5 0.101(11) 0.080(12) 0.033(7) 0.020(7) -0.012(7) 0.006(9)
C6 0.094(11) 0.063(12) 0.083(12) 0.016(9) 0.000(9) 0.011(9)
C7 0.092(10) 0.059(9) 0.056(9) -0.005(7) -0.004(7) 0.011(9)
C8 0.058(8) 0.047(8) 0.035(7) -0.003(6) 0.011(5) -0.009(6)
C9 0.047(7) 0.048(8) 0.059(8) -0.004(6) 0.002(6) 0.014(6)
C10 0.066(8) 0.045(8) 0.031(6) 0.010(5) 0.012(6) -0.009(6)
C11 0.079(10) 0.082(11) 0.057(8) -0.012(7) 0.006(7) -0.031(8)
C12 0.063(9) 0.048(10) 0.086(11) 0.012(7) -0.009(8) 0.012(7)
C13 0.098(10) 0.049(9) 0.046(7) 0.018(6) -0.009(7) -0.021(7)
C14 0.112(13) 0.092(13) 0.059(9) 0.020(8) -0.023(8) -0.035(10)
C15 0.127(14) 0.105(14) 0.053(9) -0.041(9) -0.002(9) 0.003(12)
C16 0.075(9) 0.018(7) 0.038(7) -0.019(5) 0.020(6) 0.002(6)
C17 0.056(8) 0.035(8) 0.056(8) 0.006(6) -0.003(7) -0.002(7)
C18 0.075(10) 0.069(12) 0.037(7) 0.007(7) 0.002(6) -0.012(9)
C19 0.083(11) 0.051(11) 0.088(11) -0.001(8) -0.044(9) -0.009(9)
C20 0.119(14) 0.044(11) 0.096(12) -0.037(9) -0.043(10) 0.022(10)
C21 0.080(10) 0.045(10) 0.080(10) -0.018(7) -0.011(8) 0.021(8)
C22 0.138(16) 0.060(12) 0.125(14) -0.006(10) -0.029(12) -0.022(11)

loop_
_geom_bond_atom_site_label_1
_geom_bond_atom_site_label_2
_geom_bond_distance
_geom_bond_site_symmetry_2
_geom_bond_publ_flag
S2 O4 1.401(8) . ?
S2 O3 1.407(9) . ?
S2 N4 1.609(9) . ?
S2 C38 1.757(13) . ?
N3 C34 1.324(13) . ?
N3 N4 1.410(12) . ?
N4 H4 0.8800 . ?
C23 C34 1.474(15) . ?
C23 C33 1.483(17) . ?
C23 C32 1.512(15) . ?
C23 C24 1.550(16) . ?
C24 C35 1.52(2) . ?
C24 C25 1.537(16) . ?
C24 H24 1.0000 . ?
C25 C30 1.468(16) . ?
C25 C26 1.608(17) . ?
C25 H25 1.0000 . ?
C26 C37 1.47(3) . ?
C26 C27 1.517(19) . ?
C26 C36 1.56(3) . ?
C27 C28 1.494(18) . ?
C27 H27A 0.9900 . ?
C27 H27B 0.9900 . ?
C28 C29 1.335(17) . ?
C28 H28 0.9500 . ?
C29 C30 1.487(16) . ?
C29 H29 0.9500 . ?
C30 C31 1.299(15) . ?
C31 C32 1.501(16) . ?
C31 H31 0.9500 . ?
C32 H32A 0.9900 . ?
C32 H32B 0.9900 . ?
C33 H33A 0.9800 . ?
C33 H33B 0.9800 . ?
C33 H33C 0.9800 . ?
C34 H34 0.9500 . ?
C35 H35A 0.9800 . ?
C35 H35B 0.9800 . ?
C35 H35C 0.9800 . ?
C36 H36A 0.9800 . ?
C36 H36B 0.9800 . ?
C36 H36C 0.9800 . ?
C37 H37A 0.9800 . ?
C37 H37B 0.9800 . ?
C37 H37C 0.9800 . ?
C38 C39 1.388(18) . ?
C38 C43 1.414(18) . ?
C39 C40 1.393(19) . ?
C39 H39 0.9500 . ?
C40 C41 1.405(19) . ?
C40 H40 0.9500 . ?
C41 C42 1.45(2) . ?
C41 C44 1.49(2) . ?
C42 C43 1.32(2) . ?
C42 H42 0.9500 . ?
C43 H43 0.9500 . ?
C44 H44A 0.9800 . ?
C44 H44B 0.9800 . ?
C44 H44C 0.9800 . ?
S1 O2 1.399(9) . ?
S1 O1 1.437(8) . ?
S1 N2 1.651(10) . ?
S1 C16 1.788(12) . ?
N1 C12 1.206(15) . ?
N1 N2 1.385(13) . ?
N2 H2 0.8800 . ?
C1 C10 1.497(16) . ?
C1 C12 1.541(18) . ?
C1 C11 1.548(18) . ?
C1 C2 1.564(17) . ?
C2 C3 1.518(15) . ?
C2 C13 1.566(17) . ?
C2 H2 1.0000 . ?
C3 C4 1.508(17) . ?
C3 C8 1.527(17) . ?
C3 H3 1.0000 . ?
C4 C15 1.45(2) . ?
C4 C14 1.49(2) . ?
C4 C5 1.54(2) . ?
C5 C6 1.47(2) . ?
C5 H5A 0.9900 . ?
C5 H5B 0.9900 . ?
C6 C7 1.330(18) . ?
C6 H6 0.9500 . ?
C7 C8 1.439(18) . ?
C7 H7 0.9500 . ?
C8 C9 1.361(15) . ?
C9 C10 1.530(15) . ?
C9 H9 0.9500 . ?
C10 H10A 0.9900 . ?
C10 H10B 0.9900 . ?
C11 H11A 0.9800 . ?
C11 H11B 0.9800 . ?
C11 H11C 0.9800 . ?
C12 H12 0.9500 . ?
C13 H13A 0.9800 . ?
C13 H13B 0.9800 . ?
C13 H13C 0.9800 . ?
C14 H14A 0.9800 . ?
C14 H14B 0.9800 . ?
C14 H14C 0.9800 . ?
C15 H15A 0.9800 . ?
C15 H15B 0.9800 . ?
C15 H15C 0.9800 . ?
C16 C17 1.331(16) . ?
C16 C21 1.364(16) . ?
C17 C18 1.358(17) . ?
C17 H17 0.9500 . ?
C18 C19 1.37(2) . ?
C18 H18 0.9500 . ?
C19 C20 1.43(2) . ?
C19 C22 1.49(2) . ?
C20 C21 1.40(2) . ?
C20 H20 0.9500 . ?
C21 H21 0.9500 . ?
C22 H22A 0.9800 . ?
C22 H22B 0.9800 . ?
C22 H22C 0.9800 . ?

loop_
_cod_related_entry_id
_cod_related_entry_database
_cod_related_entry_code
1 ChemSpider 30659987
